data_7203904
loop_
_publ_author_name
'von Hirschheydt, Thomas'
'Wolfart, Volker'
'Gleiter, Rolf'
'Irngartinger, Hermann'
'Oeser, Thomas'
'Rominger, Frank'
'Eisentr\"ager, Frank'

_publ_section_title
;
 A short survey of bicyclic diamines&#x200A;--&#x200A;syntheses and
 properties of N,N'-bridged-1,10-diazabicyclooctadeca-5,14-diynes
;
_journal_issue 2
_journal_name_full 'Journal of the Chemical Society, Perkin Transactions 2'
_journal_page_first 175
_journal_paper_doi 10.1039/a907609c
_journal_year 2000
_chemical_formula_sum 'C22 H32 N2'
_chemical_formula_weight 324.50
_chemical_name_systematic
; 
 1,10-Diazabicyclo[8.8.6]tetracosa-5,14,21-triyne (46) 
;
_space_group_IT_number 14
_symmetry_cell_setting monoclinic
_symmetry_space_group_name_Hall '-P 2yn'
_symmetry_space_group_name_H-M 'P 1 21/n 1'
_atom_sites_solution_hydrogens difmap
_atom_sites_solution_primary direct
_atom_sites_solution_secondary difmap
_audit_creation_method SHELXL-97
_cell_angle_alpha 90.0
_cell_angle_beta 98.82(2)
_cell_angle_gamma 90.0
_cell_formula_units_Z 4
_cell_length_a 9.569(1)
_cell_length_b 12.697(2)
_cell_length_c 16.052(5)
_cell_measurement_reflns_used 25
_cell_measurement_temperature 223(2)
_cell_measurement_theta_max 18.0
_cell_measurement_theta_min 10.1
_cell_volume 1927.2(7)
_computing_structure_refinement 'SHELXL-97 (Sheldrick, 1997)'
_computing_structure_solution 'SHELXS-97 (Sheldrick, 1990)'
_diffrn_ambient_temperature 223(2)
_diffrn_measured_fraction_theta_full 1.000
_diffrn_measured_fraction_theta_max 1.000
_diffrn_measurement_device_type NONIUS_CAD4
_diffrn_measurement_method \w2\q
_diffrn_radiation_monochromator graphite
_diffrn_radiation_source 'fine-focus sealed tube'
_diffrn_radiation_type MoK\a
_diffrn_radiation_wavelength 0.71073
_diffrn_reflns_av_R_equivalents 0.0247
_diffrn_reflns_av_sigmaI/netI 0.0459
_diffrn_reflns_limit_h_max 12
_diffrn_reflns_limit_h_min 0
_diffrn_reflns_limit_k_max 16
_diffrn_reflns_limit_k_min 0
_diffrn_reflns_limit_l_max 20
_diffrn_reflns_limit_l_min -21
_diffrn_reflns_number 4910
_diffrn_reflns_theta_full 27.97
_diffrn_reflns_theta_max 27.97
_diffrn_reflns_theta_min 2.05
_diffrn_standards_decay_% 10
_diffrn_standards_interval_count 100
_diffrn_standards_interval_time 60
_diffrn_standards_number 3
_exptl_absorpt_coefficient_mu 0.065
_exptl_absorpt_correction_type none
_exptl_crystal_colour colourless
_exptl_crystal_density_diffrn 1.118
_exptl_crystal_density_method 'not measured'
_exptl_crystal_description prism
_exptl_crystal_F_000 712
_exptl_crystal_size_max 0.30
_exptl_crystal_size_mid 0.30
_exptl_crystal_size_min 0.20
_refine_diff_density_max 0.194
_refine_diff_density_min -0.180
_refine_diff_density_rms 0.040
_refine_ls_extinction_method none
_refine_ls_goodness_of_fit_ref 1.009
_refine_ls_hydrogen_treatment refall
_refine_ls_matrix_type full
_refine_ls_number_parameters 345
_refine_ls_number_reflns 4641
_refine_ls_number_restraints 0
_refine_ls_restrained_S_all 1.009
_refine_ls_R_factor_all 0.092
_refine_ls_R_factor_gt 0.039
_refine_ls_shift/su_max 0.000
_refine_ls_shift/su_mean 0.000
_refine_ls_structure_factor_coef Fsqd
_refine_ls_weighting_details 'calc w=1/[\s^2^(Fo^2^)+(0.0560P)^2^+0.1889P] where P=(Fo^2^+2Fc^2^)/3'
_refine_ls_weighting_scheme calc
_refine_ls_wR_factor_gt 0.093
_refine_ls_wR_factor_ref 0.109
_reflns_number_gt 2962
_reflns_number_total 4641
_reflns_threshold_expression >2sigma(I)
_cod_data_source_file a907609c.txt
_cod_data_source_block 765tri
_cod_depositor_comments
;
The following automatic conversions were performed:
'_atom_site_symetry_multiplicity' tag replaced with
'_atom_site_symmetry_multiplicity'.

Automatic conversion script
Id: cif_correct_tags 1440 2010-10-19 06:21:57Z saulius 
;
_cod_original_sg_symbol_H-M 'P 21/n'
_cod_database_code 7203904

loop_
_symmetry_equiv_pos_as_xyz
'x, y, z'
'-x+1/2, y+1/2, -z+1/2'
'-x, -y, -z'
'x-1/2, -y-1/2, z-1/2'

loop_
_atom_site_label
_atom_site_type_symbol
_atom_site_fract_x
_atom_site_fract_y
_atom_site_fract_z
_atom_site_U_iso_or_equiv
_atom_site_adp_type
_atom_site_occupancy
_atom_site_symmetry_multiplicity
_atom_site_calc_flag
_atom_site_refinement_flags
_atom_site_disorder_assembly
_atom_site_disorder_group
N1 N 0.06358(10) 0.08808(9) 0.19766(6) 0.0280(2) Uani 1 1 d . . .
N10 N 0.64509(11) 0.15646(9) 0.24657(7) 0.0319(3) Uani 1 1 d . . .
C2 C 0.14510(14) 0.06319(12) 0.27998(8) 0.0317(3) Uani 1 1 d . . .
C3 C 0.06819(14) 0.08508(13) 0.35398(9) 0.0356(3) Uani 1 1 d . . .
C4 C 0.15528(16) 0.04723(13) 0.43681(9) 0.0376(3) Uani 1 1 d . . .
C5 C 0.29925(15) 0.09054(11) 0.45238(8) 0.0339(3) Uani 1 1 d . . .
C6 C 0.41711(15) 0.12307(11) 0.46253(8) 0.0336(3) Uani 1 1 d . . .
C7 C 0.56373(15) 0.16151(12) 0.47338(8) 0.0352(3) Uani 1 1 d . . .
C8 C 0.64148(15) 0.13371(13) 0.40013(8) 0.0354(3) Uani 1 1 d . . .
C9 C 0.57663(14) 0.18721(12) 0.31852(8) 0.0323(3) Uani 1 1 d . . .
C11 C 0.59993(15) 0.05043(12) 0.21765(9) 0.0351(3) Uani 1 1 d . . .
C12 C 0.67660(15) 0.00713(13) 0.14924(9) 0.0385(3) Uani 1 1 d . . .
C13 C 0.62313(15) -0.10282(13) 0.12053(10) 0.0410(4) Uani 1 1 d . . .
C14 C 0.47018(14) -0.10461(11) 0.08960(8) 0.0332(3) Uani 1 1 d . . .
C15 C 0.34616(14) -0.10364(11) 0.06726(8) 0.0304(3) Uani 1 1 d . . .
C16 C 0.19210(14) -0.10465(12) 0.04135(8) 0.0317(3) Uani 1 1 d . . .
C17 C 0.10908(14) -0.06485(11) 0.10940(8) 0.0293(3) Uani 1 1 d . . .
C18 C 0.13774(13) 0.05042(11) 0.12959(8) 0.0283(3) Uani 1 1 d . . .
C19 C 0.01795(13) 0.19766(11) 0.18905(9) 0.0309(3) Uani 1 1 d . . .
C20 C 0.12781(15) 0.28494(12) 0.21535(9) 0.0358(3) Uani 1 1 d . . .
C21 C 0.25792(13) 0.27551(10) 0.17853(8) 0.0300(3) Uani 1 1 d . . .
C22 C 0.36538(13) 0.26329(11) 0.15157(8) 0.0315(3) Uani 1 1 d . . .
C23 C 0.49378(15) 0.23997(15) 0.11582(9) 0.0400(4) Uani 1 1 d . . .
C24 C 0.63200(14) 0.23521(14) 0.17928(9) 0.0384(3) Uani 1 1 d . . .
H2A H 0.2361(16) 0.1035(12) 0.2887(9) 0.036(4) Uiso 1 1 d . . .
H2B H 0.1700(16) -0.0119(14) 0.2795(10) 0.044(4) Uiso 1 1 d . . .
H3A H 0.0485(17) 0.1621(14) 0.3593(10) 0.048(5) Uiso 1 1 d . . .
H3B H -0.0233(16) 0.0476(12) 0.3458(9) 0.040(4) Uiso 1 1 d . . .
H4A H 0.1616(16) -0.0317(14) 0.4359(10) 0.046(4) Uiso 1 1 d . . .
H4B H 0.1048(16) 0.0663(13) 0.4852(10) 0.050(5) Uiso 1 1 d . . .
H7B H 0.6149(15) 0.1305(12) 0.5264(10) 0.042(4) Uiso 1 1 d . . .
H7A H 0.5623(16) 0.2384(14) 0.4800(10) 0.044(4) Uiso 1 1 d . . .
H8A H 0.7411(17) 0.1569(13) 0.4156(10) 0.044(4) Uiso 1 1 d . . .
H8B H 0.6403(16) 0.0556(13) 0.3933(9) 0.042(4) Uiso 1 1 d . . .
H9A H 0.4731(15) 0.1717(11) 0.3080(8) 0.032(4) Uiso 1 1 d . . .
H9B H 0.5890(16) 0.2662(13) 0.3260(9) 0.042(4) Uiso 1 1 d . . .
H11A H 0.6208(15) 0.0014(13) 0.2681(10) 0.043(4) Uiso 1 1 d . . .
H11B H 0.4958(15) 0.0489(11) 0.1965(9) 0.037(4) Uiso 1 1 d . . .
H12A H 0.6631(15) 0.0567(12) 0.0996(10) 0.038(4) Uiso 1 1 d . . .
H12B H 0.7781(17) 0.0040(13) 0.1696(10) 0.047(4) Uiso 1 1 d . . .
H13A H 0.6468(17) -0.1532(14) 0.1697(11) 0.054(5) Uiso 1 1 d . . .
H13B H 0.6746(17) -0.1292(14) 0.0753(11) 0.054(5) Uiso 1 1 d . . .
H16B H 0.1688(15) -0.0614(13) -0.0093(10) 0.040(4) Uiso 1 1 d . . .
H16A H 0.1641(16) -0.1755(13) 0.0253(10) 0.045(4) Uiso 1 1 d . . .
H17A H 0.0075(15) -0.0744(11) 0.0895(9) 0.032(4) Uiso 1 1 d . . .
H17B H 0.1306(14) -0.1102(12) 0.1621(9) 0.034(4) Uiso 1 1 d . . .
H18B H 0.1057(14) 0.0950(12) 0.0792(9) 0.032(4) Uiso 1 1 d . . .
H18A H 0.2410(14) 0.0595(11) 0.1436(8) 0.028(3) Uiso 1 1 d . . .
H19B H -0.0253(14) 0.2086(12) 0.1278(9) 0.035(4) Uiso 1 1 d . . .
H19A H -0.0584(15) 0.2086(12) 0.2237(9) 0.034(4) Uiso 1 1 d . . .
H20A H 0.0796(17) 0.3522(14) 0.2003(10) 0.052(5) Uiso 1 1 d . . .
H20B H 0.1540(16) 0.2817(13) 0.2784(10) 0.044(4) Uiso 1 1 d . . .
H23B H 0.4785(17) 0.1736(15) 0.0839(10) 0.051(5) Uiso 1 1 d . . .
H23A H 0.5072(17) 0.2962(14) 0.0745(10) 0.052(5) Uiso 1 1 d . . .
H24B H 0.6490(16) 0.3062(14) 0.2070(9) 0.043(4) Uiso 1 1 d . . .
H24A H 0.7072(16) 0.2232(12) 0.1451(9) 0.040(4) Uiso 1 1 d . . .

loop_
_atom_site_aniso_label
_atom_site_aniso_U_11
_atom_site_aniso_U_22
_atom_site_aniso_U_33
_atom_site_aniso_U_23
_atom_site_aniso_U_13
_atom_site_aniso_U_12
N1 0.0229(5) 0.0339(6) 0.0273(5) -0.0030(4) 0.0035(4) 0.0022(4)
N10 0.0243(5) 0.0410(7) 0.0299(5) 0.0017(5) 0.0024(4) -0.0019(5)
C2 0.0285(6) 0.0380(8) 0.0285(6) -0.0006(6) 0.0037(5) 0.0050(6)
C3 0.0289(7) 0.0468(9) 0.0322(7) -0.0011(6) 0.0080(5) 0.0006(6)
C4 0.0409(8) 0.0437(9) 0.0297(7) 0.0015(6) 0.0103(6) -0.0025(7)
C5 0.0409(8) 0.0356(7) 0.0249(6) 0.0009(5) 0.0037(5) 0.0035(6)
C6 0.0399(8) 0.0344(7) 0.0255(6) 0.0005(5) 0.0019(5) 0.0047(6)
C7 0.0346(7) 0.0403(8) 0.0277(6) -0.0031(6) -0.0047(5) 0.0041(6)
C8 0.0298(7) 0.0438(9) 0.0305(7) 0.0001(6) -0.0017(5) 0.0058(6)
C9 0.0256(6) 0.0390(8) 0.0311(6) 0.0025(6) 0.0006(5) 0.0017(6)
C11 0.0313(7) 0.0445(8) 0.0297(7) 0.0002(6) 0.0056(5) -0.0025(6)
C12 0.0238(6) 0.0571(10) 0.0348(7) 0.0000(7) 0.0048(5) 0.0044(6)
C13 0.0310(7) 0.0525(9) 0.0389(8) -0.0065(7) 0.0034(6) 0.0112(7)
C14 0.0342(7) 0.0391(8) 0.0270(6) -0.0027(6) 0.0067(5) 0.0049(6)
C15 0.0351(7) 0.0313(7) 0.0256(6) -0.0026(5) 0.0076(5) 0.0019(6)
C16 0.0303(7) 0.0340(7) 0.0305(6) -0.0063(6) 0.0032(5) -0.0023(6)
C17 0.0251(6) 0.0328(7) 0.0301(6) -0.0023(5) 0.0048(5) -0.0031(5)
C18 0.0249(6) 0.0319(7) 0.0284(6) -0.0027(5) 0.0047(5) -0.0017(5)
C19 0.0225(6) 0.0371(8) 0.0322(6) -0.0029(6) 0.0016(5) 0.0061(5)
C20 0.0341(7) 0.0332(8) 0.0407(8) -0.0060(6) 0.0076(6) 0.0040(6)
C21 0.0305(6) 0.0270(7) 0.0304(6) 0.0004(5) -0.0022(5) -0.0003(5)
C22 0.0294(6) 0.0325(7) 0.0305(6) 0.0049(5) -0.0020(5) -0.0010(5)
C23 0.0310(7) 0.0563(10) 0.0323(7) 0.0102(7) 0.0032(6) 0.0040(7)
C24 0.0247(6) 0.0516(9) 0.0391(7) 0.0109(7) 0.0059(6) -0.0031(6)

loop_
_atom_type_symbol
_atom_type_description
_atom_type_scat_dispersion_real
_atom_type_scat_dispersion_imag
_atom_type_scat_source
C C 0.0033 0.0016 'International Tables Vol C Tables 4.2.6.8 and 6.1.1.4'
H H 0.0000 0.0000 'International Tables Vol C Tables 4.2.6.8 and 6.1.1.4'
N N 0.0061 0.0033 'International Tables Vol C Tables 4.2.6.8 and 6.1.1.4'

loop_
_geom_angle_atom_site_label_1
_geom_angle_atom_site_label_2
_geom_angle_atom_site_label_3
_geom_angle
_geom_angle_site_symmetry_1
_geom_angle_site_symmetry_3
_geom_angle_publ_flag
C19 N1 C2 113.72(10) . . ?
C19 N1 C18 114.28(10) . . ?
C2 N1 C18 110.47(10) . . ?
C24 N10 C9 113.69(12) . . ?
C24 N10 C11 113.94(11) . . ?
C9 N10 C11 110.37(10) . . ?
N1 C2 C3 114.37(11) . . ?
N1 C2 H2A 110.4(9) . . ?
C3 C2 H2A 108.2(9) . . ?
N1 C2 H2B 107.4(9) . . ?
C3 C2 H2B 109.3(9) . . ?
H2A C2 H2B 106.9(12) . . ?
C2 C3 C4 110.93(12) . . ?
C2 C3 H3A 111.5(9) . . ?
C4 C3 H3A 108.4(9) . . ?
C2 C3 H3B 109.5(9) . . ?
C4 C3 H3B 108.5(9) . . ?
H3A C3 H3B 107.9(13) . . ?
C5 C4 C3 113.64(12) . . ?
C5 C4 H4A 108.6(9) . . ?
C3 C4 H4A 109.0(9) . . ?
C5 C4 H4B 109.1(9) . . ?
C3 C4 H4B 109.5(9) . . ?
H4A C4 H4B 106.8(13) . . ?
C6 C5 C4 177.40(15) . . ?
C5 C6 C7 178.55(15) . . ?
C6 C7 C8 113.64(12) . . ?
C6 C7 H7B 107.7(9) . . ?
C8 C7 H7B 109.5(9) . . ?
C6 C7 H7A 108.3(9) . . ?
C8 C7 H7A 109.3(9) . . ?
H7B C7 H7A 108.3(13) . . ?
C9 C8 C7 112.18(11) . . ?
C9 C8 H8A 109.4(9) . . ?
C7 C8 H8A 107.5(9) . . ?
C9 C8 H8B 110.6(9) . . ?
C7 C8 H8B 108.4(9) . . ?
H8A C8 H8B 108.5(13) . . ?
N10 C9 C8 112.78(11) . . ?
N10 C9 H9A 111.5(8) . . ?
C8 C9 H9A 108.7(8) . . ?
N10 C9 H9B 107.3(9) . . ?
C8 C9 H9B 108.4(9) . . ?
H9A C9 H9B 108.0(12) . . ?
N10 C11 C12 114.24(12) . . ?
N10 C11 H11A 107.3(9) . . ?
C12 C11 H11A 107.3(9) . . ?
N10 C11 H11B 110.7(8) . . ?
C12 C11 H11B 108.3(8) . . ?
H11A C11 H11B 108.7(12) . . ?
C11 C12 C13 111.85(12) . . ?
C11 C12 H12A 109.2(8) . . ?
C13 C12 H12A 109.5(8) . . ?
C11 C12 H12B 109.9(9) . . ?
C13 C12 H12B 109.4(10) . . ?
H12A C12 H12B 106.9(12) . . ?
C14 C13 C12 112.60(12) . . ?
C14 C13 H13A 110.2(9) . . ?
C12 C13 H13A 108.4(10) . . ?
C14 C13 H13B 109.0(10) . . ?
C12 C13 H13B 110.2(10) . . ?
H13A C13 H13B 106.2(14) . . ?
C15 C14 C13 177.44(14) . . ?
C14 C15 C16 178.42(15) . . ?
C15 C16 C17 113.76(11) . . ?
C15 C16 H16B 108.7(9) . . ?
C17 C16 H16B 109.3(9) . . ?
C15 C16 H16A 108.1(9) . . ?
C17 C16 H16A 110.2(9) . . ?
H16B C16 H16A 106.5(13) . . ?
C18 C17 C16 112.01(11) . . ?
C18 C17 H17A 109.1(8) . . ?
C16 C17 H17A 108.8(8) . . ?
C18 C17 H17B 111.2(8) . . ?
C16 C17 H17B 110.2(8) . . ?
H17A C17 H17B 105.3(11) . . ?
N1 C18 C17 112.38(11) . . ?
N1 C18 H18B 107.2(8) . . ?
C17 C18 H18B 110.6(8) . . ?
N1 C18 H18A 111.9(8) . . ?
C17 C18 H18A 107.7(8) . . ?
H18B C18 H18A 107.0(11) . . ?
N1 C19 C20 118.58(11) . . ?
N1 C19 H19B 107.1(8) . . ?
C20 C19 H19B 109.0(8) . . ?
N1 C19 H19A 108.4(9) . . ?
C20 C19 H19A 106.0(8) . . ?
H19B C19 H19A 107.3(11) . . ?
C21 C20 C19 114.68(11) . . ?
C21 C20 H20A 111.6(10) . . ?
C19 C20 H20A 106.4(10) . . ?
C21 C20 H20B 107.9(9) . . ?
C19 C20 H20B 107.5(9) . . ?
H20A C20 H20B 108.6(13) . . ?
C22 C21 C20 176.39(15) . . ?
C21 C22 C23 175.41(15) . . ?
C22 C23 C24 115.81(12) . . ?
C22 C23 H23B 108.1(10) . . ?
C24 C23 H23B 110.7(10) . . ?
C22 C23 H23A 108.5(10) . . ?
C24 C23 H23A 106.5(10) . . ?
H23B C23 H23A 106.8(13) . . ?
N10 C24 C23 118.83(12) . . ?
N10 C24 H24B 107.2(9) . . ?
C23 C24 H24B 108.7(9) . . ?
N10 C24 H24A 108.6(9) . . ?
C23 C24 H24A 105.4(9) . . ?
H24B C24 H24A 107.6(12) . . ?

loop_
_geom_bond_atom_site_label_1
_geom_bond_atom_site_label_2
_geom_bond_distance
_geom_bond_site_symmetry_2
_geom_bond_publ_flag
N1 C19 1.4585(17) . ?
N1 C2 1.4624(17) . ?
N1 C18 1.4710(16) . ?
N10 C24 1.4629(18) . ?
N10 C9 1.4655(17) . ?
N10 C11 1.4673(19) . ?
C2 C3 1.5159(19) . ?
C2 H2A 1.001(15) . ?
C2 H2B 0.983(18) . ?
C3 C4 1.534(2) . ?
C3 H3A 1.002(18) . ?
C3 H3B 0.987(15) . ?
C4 C5 1.469(2) . ?
C4 H4A 1.004(18) . ?
C4 H4B 1.005(16) . ?
C5 C6 1.1886(19) . ?
C6 C7 1.470(2) . ?
C7 C8 1.526(2) . ?
C7 H7B 0.996(16) . ?
C7 H7A 0.983(17) . ?
C8 C9 1.5208(19) . ?
C8 H8A 0.992(16) . ?
C8 H8B 0.998(16) . ?
C9 H9A 0.999(14) . ?
C9 H9B 1.015(16) . ?
C11 C12 1.514(2) . ?
C11 H11A 1.016(16) . ?
C11 H11B 1.003(14) . ?
C12 C13 1.533(2) . ?
C12 H12A 1.008(15) . ?
C12 H12B 0.976(16) . ?
C13 C14 1.4719(18) . ?
C13 H13A 1.014(18) . ?
C13 H13B 0.996(17) . ?
C14 C15 1.1860(18) . ?
C15 C16 1.4692(18) . ?
C16 C17 1.5315(18) . ?
C16 H16B 0.978(16) . ?
C16 H16A 0.962(17) . ?
C17 C18 1.5150(19) . ?
C17 H17A 0.983(14) . ?
C17 H17B 1.017(15) . ?
C18 H18B 0.997(14) . ?
C18 H18A 0.986(13) . ?
C19 C20 1.5412(19) . ?
C19 H19B 1.017(14) . ?
C19 H19A 0.994(15) . ?
C20 C21 1.4627(19) . ?
C20 H20A 0.983(18) . ?
C20 H20B 1.005(16) . ?
C21 C22 1.1854(18) . ?
C22 C23 1.4639(19) . ?
C23 C24 1.5420(19) . ?
C23 H23B 0.986(18) . ?
C23 H23A 0.996(18) . ?
C24 H24B 1.007(17) . ?
C24 H24A 0.981(15) . ?

loop_
_geom_torsion_atom_site_label_1
_geom_torsion_atom_site_label_2
_geom_torsion_atom_site_label_3
_geom_torsion_atom_site_label_4
_geom_torsion
_geom_torsion_site_symmetry_1
_geom_torsion_site_symmetry_2
_geom_torsion_site_symmetry_3
_geom_torsion_site_symmetry_4
_geom_torsion_publ_flag
C19 N1 C2 C3 58.08(16) . . . . ?
C18 N1 C2 C3 -171.87(12) . . . . ?
N1 C2 C3 C4 174.65(12) . . . . ?
C2 C3 C4 C5 54.52(18) . . . . ?
C3 C4 C5 C6 -72(3) . . . . ?
C4 C5 C6 C7 -1(9) . . . . ?
C5 C6 C7 C8 16(6) . . . . ?
C6 C7 C8 C9 64.81(17) . . . . ?
C24 N10 C9 C8 -154.64(12) . . . . ?
C11 N10 C9 C8 75.90(14) . . . . ?
C7 C8 C9 N10 -176.69(12) . . . . ?
C24 N10 C11 C12 56.69(15) . . . . ?
C9 N10 C11 C12 -173.98(11) . . . . ?
N10 C11 C12 C13 -178.97(11) . . . . ?
C11 C12 C13 C14 57.54(17) . . . . ?
C12 C13 C14 C15 -43(4) . . . . ?
C13 C14 C15 C16 -79(7) . . . . ?
C14 C15 C16 C17 65(6) . . . . ?
C15 C16 C17 C18 64.83(16) . . . . ?
C19 N1 C18 C17 -146.53(11) . . . . ?
C2 N1 C18 C17 83.72(13) . . . . ?
C16 C17 C18 N1 -177.34(10) . . . . ?
C2 N1 C19 C20 48.63(16) . . . . ?
C18 N1 C19 C20 -79.49(14) . . . . ?
N1 C19 C20 C21 51.15(18) . . . . ?
C19 C20 C21 C22 -72(2) . . . . ?
C20 C21 C22 C23 64(3) . . . . ?
C21 C22 C23 C24 -118.3(17) . . . . ?
C9 N10 C24 C23 -81.02(17) . . . . ?
C11 N10 C24 C23 46.63(18) . . . . ?
C22 C23 C24 N10 61.3(2) . . . . ?

loop_
_cod_related_entry_id
_cod_related_entry_database
_cod_related_entry_code
1 ChemSpider 21142707
